data_7236347
loop_
_publ_author_name
'Zhang, Xiaoping'
'Chen, Wenjie'
'Shi, Wei'
'Cheng, Peng'

_publ_section_title
;
 Highly selective sorption of CO2 and N2O and strong gas-framework
 interactions in a nickel(ii) organic material
;
_journal_issue 41
_journal_name_full 'Journal of Materials Chemistry A'
_journal_page_first 16198
_journal_paper_doi 10.1039/C6TA06572D
_journal_volume 4
_journal_year 2016
_chemical_formula_sum 'C8 H3 Ni O6'
_chemical_formula_weight 253.81
_space_group_IT_number 98
_space_group_name_Hall 'I 4bw 2bw'
_space_group_name_H-M_alt 'I 41 2 2'
_symmetry_cell_setting tetragonal
_symmetry_space_group_name_H-M 'I 41 2 2'
_atom_sites_solution_hydrogens geom
_atom_sites_solution_primary direct
_atom_sites_solution_secondary difmap
_audit_creation_method SHELXL-97
_audit_update_record
;
2014-07-17 deposited with the CCDC.
2016-09-19 downloaded from the CCDC.
;
_cell_angle_alpha 90.00
_cell_angle_beta 90.00
_cell_angle_gamma 90.00
_cell_formula_units_Z 8
_cell_length_a 15.1780(5)
_cell_length_b 15.1780(5)
_cell_length_c 12.0813(5)
_cell_measurement_reflns_used 1966
_cell_measurement_temperature 129.60(10)
_cell_measurement_theta_max 28.7480
_cell_measurement_theta_min 3.8720
_cell_volume 2783.19(17)
_computing_structure_refinement 'SHELXL-97 (Sheldrick, 1997)'
_computing_structure_solution 'SHELXS-97 (Sheldrick, 1990)'
_diffrn_ambient_temperature 129.60(10)
_diffrn_measured_fraction_theta_full 0.986
_diffrn_measured_fraction_theta_max 0.986
_diffrn_measurement_device_type 'SuperNova, Single source at offset, Eos'
_diffrn_radiation_monochromator 'mirror '
_diffrn_radiation_source 'SuperNova (Mo) X-ray Source'
_diffrn_radiation_type 'Mo K\a'
_diffrn_radiation_wavelength 0.7107
_diffrn_reflns_av_R_equivalents 0.0808
_diffrn_reflns_av_sigmaI/netI 0.0945
_diffrn_reflns_limit_h_max 8
_diffrn_reflns_limit_h_min -18
_diffrn_reflns_limit_k_max 15
_diffrn_reflns_limit_k_min -12
_diffrn_reflns_limit_l_max 13
_diffrn_reflns_limit_l_min -14
_diffrn_reflns_number 2606
_diffrn_reflns_theta_full 24.98
_diffrn_reflns_theta_max 24.98
_diffrn_reflns_theta_min 3.44
_exptl_absorpt_coefficient_mu 1.397
_exptl_absorpt_correction_T_max 1.00000
_exptl_absorpt_correction_T_min 0.82022
_exptl_absorpt_correction_type multi-scan
_exptl_absorpt_process_details SADABS
_exptl_crystal_colour 'green '
_exptl_crystal_density_diffrn 1.211
_exptl_crystal_density_method 'not measured'
_exptl_crystal_description ' stick '
_exptl_crystal_F_000 1016
_exptl_crystal_size_max 0.2
_exptl_crystal_size_mid 0.1
_exptl_crystal_size_min 0.1
_platon_squeeze_details
;
;
_refine_diff_density_max 1.997
_refine_diff_density_min -0.788
_refine_diff_density_rms 0.150
_refine_ls_abs_structure_details 'Flack H D (1983), Acta Cryst. A39, 876-881'
_refine_ls_abs_structure_Flack 0.04(7)
_refine_ls_extinction_method none
_refine_ls_goodness_of_fit_ref 1.066
_refine_ls_hydrogen_treatment mixed
_refine_ls_matrix_type full
_refine_ls_number_parameters 75
_refine_ls_number_reflns 1219
_refine_ls_number_restraints 36
_refine_ls_restrained_S_all 1.076
_refine_ls_R_factor_all 0.0732
_refine_ls_R_factor_gt 0.0691
_refine_ls_shift/su_max 0.000
_refine_ls_shift/su_mean 0.000
_refine_ls_structure_factor_coef Fsqd
_refine_ls_weighting_details 'calc w=1/[\s^2^(Fo^2^)+(0.0922P)^2^+17.5003P] where P=(Fo^2^+2Fc^2^)/3'
_refine_ls_weighting_scheme calc
_refine_ls_wR_factor_gt 0.1735
_refine_ls_wR_factor_ref 0.1792
_reflns_number_gt 1105
_reflns_number_total 1219
_reflns_threshold_expression >2sigma(I)
_cod_data_source_file c6ta06572d2.cif
_cod_data_source_block p131223a1
_cod_depositor_comments
;
The following automatic conversions were performed:

data item '_symmetry_cell_setting' value 'Tetragonal' was changed to
'tetragonal' in accordance with the
/home/saulius/struct/COD-crude-data/automatic-downloads/DataCite-retrospective/RSC/depositions/lib/dictionaries/cif_core.dic
dictionary named 'cif_core.dic' version 2.4.2 last updated on
2011-04-26.

Automatic conversion script
Id: cif_fix_values 6909 2019-04-08 15:41:33Z antanas 
;
_cod_original_cell_volume 2783.19(18)
_cod_original_sg_symbol_H-M I4122
_cod_database_code 7236347

loop_
_symmetry_equiv_pos_as_xyz
'x, y, z'
'-y, x+1/2, z+1/4'
'x, -y+1/2, -z+1/4'
'-x+1/2, -y+1/2, z+1/2'
'-y, -x, -z'
'y+1/2, x+1/2, -z+1/2'
'y+1/2, -x, z+3/4'
'-x+1/2, y, -z+3/4'
'x+1/2, y+1/2, z+1/2'
'-y+1/2, x+1, z+3/4'
'x+1/2, -y+1, -z+3/4'
'-x+1, -y+1, z+1'
'-y+1/2, -x+1/2, -z+1/2'
'y+1, x+1, -z+1'
'y+1, -x+1/2, z+5/4'
'-x+1, y+1/2, -z+5/4'

loop_
_atom_site_label
_atom_site_type_symbol
_atom_site_fract_x
_atom_site_fract_y
_atom_site_fract_z
_atom_site_U_iso_or_equiv
_atom_site_adp_type
_atom_site_occupancy
_atom_site_symmetry_multiplicity
_atom_site_calc_flag
_atom_site_refinement_flags
Ni1 Ni 0.18964(5) 0.31036(5) 0.7500 0.0060(4) Uani 1 2 d S
O1 O 0.1173(4) 0.3767(4) 0.8618(4) 0.0174(11) Uani 1 1 d U
O2 O 0.2500 0.2364(7) 0.8750 0.038(2) Uani 1 2 d SU
O3 O 0.2869(3) 0.4045(3) 0.7492(4) 0.0142(10) Uani 1 1 d U
O4 O 0.1790(12) 0.5595(12) 0.7054(13) 0.055(4) Uani 0.50 1 d PU
C1 C 0.3599(5) 0.4100(5) 0.7968(6) 0.0171(18) Uani 1 1 d .
C2 C 0.5000 0.5000 0.7945(8) 0.020(2) Uani 1 2 d S
H2 H 0.5000 0.5000 0.8715 0.024 Uiso 1 2 calc SR
C3 C 0.4315(5) 0.4602(5) 0.7360(6) 0.0170(18) Uani 1 1 d U
C4 C 0.4304(5) 0.4629(5) 0.6231(7) 0.0165(16) Uani 1 1 d U
H4 H 0.3822 0.4395 0.5857 0.020 Uiso 1 1 calc R
C5 C 0.5000 0.5000 0.5614(7) 0.018(2) Uani 1 2 d S

loop_
_atom_site_aniso_label
_atom_site_aniso_U_11
_atom_site_aniso_U_22
_atom_site_aniso_U_33
_atom_site_aniso_U_23
_atom_site_aniso_U_13
_atom_site_aniso_U_12
Ni1 0.0054(4) 0.0054(4) 0.0070(6) 0.0005(4) 0.0005(4) 0.0005(5)
O1 0.0177(19) 0.0211(18) 0.0132(16) -0.0017(16) -0.0009(15) 0.0066(15)
O2 0.038(3) 0.037(3) 0.038(2) 0.000 -0.0076(19) 0.000
O3 0.0148(17) 0.0142(17) 0.0135(16) 0.0013(16) -0.0010(16) -0.0048(14)
O4 0.055(5) 0.050(5) 0.059(5) -0.001(4) -0.005(4) 0.008(4)
C1 0.023(4) 0.019(4) 0.009(3) -0.001(3) -0.004(3) -0.009(3)
C2 0.020(7) 0.032(7) 0.008(4) 0.000 0.000 -0.009(5)
C3 0.015(3) 0.022(3) 0.014(3) 0.001(3) 0.000(3) -0.011(3)
C4 0.017(2) 0.017(2) 0.016(2) -0.0012(17) -0.0019(18) -0.0047(18)
C5 0.030(7) 0.019(6) 0.006(4) 0.000 0.000 -0.008(5)

loop_
_atom_type_symbol
_atom_type_description
_atom_type_scat_dispersion_real
_atom_type_scat_dispersion_imag
_atom_type_scat_source
C C 0.0033 0.0016 'International Tables Vol C Tables 4.2.6.8 and 6.1.1.4'
H H 0.0000 0.0000 'International Tables Vol C Tables 4.2.6.8 and 6.1.1.4'
Ni Ni 0.3393 1.1124 'International Tables Vol C Tables 4.2.6.8 and 6.1.1.4'
O O 0.0106 0.0060 'International Tables Vol C Tables 4.2.6.8 and 6.1.1.4'

loop_
_geom_angle_atom_site_label_1
_geom_angle_atom_site_label_2
_geom_angle_atom_site_label_3
_geom_angle
_geom_angle_site_symmetry_1
_geom_angle_site_symmetry_3
O1 Ni1 O1 84.5(3) 13_556 .
O1 Ni1 O3 88.7(2) 13_556 .
O1 Ni1 O3 92.7(3) . .
O1 Ni1 O3 92.7(3) 13_556 13_556
O1 Ni1 O3 88.7(3) . 13_556
O3 Ni1 O3 178.1(3) . 13_556
O1 Ni1 O2 91.3(2) 13_556 10_544
O1 Ni1 O2 175.35(16) . 10_544
O3 Ni1 O2 85.2(2) . 10_544
O3 Ni1 O2 93.6(2) 13_556 10_544
O1 Ni1 O2 175.35(16) 13_556 .
O1 Ni1 O2 91.3(2) . .
O3 Ni1 O2 93.6(2) . .
O3 Ni1 O2 85.2(2) 13_556 .
O2 Ni1 O2 92.9(3) 10_544 .
C1 O1 Ni1 129.6(5) 8_556 .
Ni1 O2 Ni1 115.1(5) 15_454 .
C1 O3 Ni1 132.9(5) . .
O3 C1 O1 128.1(7) . 8_556
O3 C1 C3 116.5(6) . .
O1 C1 C3 115.3(7) 8_556 .
C3 C2 C3 119.1(9) . 12_554
C4 C3 C2 120.2(7) . .
C4 C3 C1 119.3(6) . .
C2 C3 C1 120.4(7) . .
C3 C4 C5 122.0(7) . .
C4 C5 C4 116.2(9) . 12_554
C4 C5 C5 121.9(4) . 5_666
C4 C5 C5 121.9(4) 12_554 5_666

loop_
_geom_bond_atom_site_label_1
_geom_bond_atom_site_label_2
_geom_bond_distance
_geom_bond_site_symmetry_2
Ni1 O1 2.011(5) 13_556
Ni1 O1 2.011(5) .
Ni1 O3 2.054(5) .
Ni1 O3 2.054(5) 13_556
Ni1 O2 2.093(6) 10_544
Ni1 O2 2.093(6) .
O1 C1 1.264(9) 8_556
O2 Ni1 2.093(6) 15_454
O3 C1 1.251(9) .
C1 O1 1.264(9) 8_556
C1 C3 1.517(10) .
C2 C3 1.395(8) .
C2 C3 1.395(8) 12_554
C3 C4 1.365(11) .
C4 C5 1.411(9) .
C5 C4 1.411(9) 12_554
C5 C5 1.482(17) 5_666

loop_
_platon_squeeze_void_nr
_platon_squeeze_void_average_x
_platon_squeeze_void_average_y
_platon_squeeze_void_average_z
_platon_squeeze_void_volume
_platon_squeeze_void_count_electrons
_platon_squeeze_void_content
1 -0.250 0.250 0.028 472 118 ' '
2 0.250 0.750 0.029 472 118 ' '
